data_7223171
loop_
_publ_author_name
'Sun, Hao-Ling'
'Jia, Li'
'Wang, Zhenqiang'

_publ_section_title
;
 Crystal structures and luminescent properties of new lanthanide(III)
 complexes derived from 2-phenyl-4-pyrimidinecarboxylate
;
_journal_name_full 'RSC Adv.'
_journal_paper_doi 10.1039/C5RA21607A
_journal_year 2015
_chemical_formula_sum 'C33 H29 N6 O10 Tb'
_chemical_formula_weight 828.54
_chemical_name_systematic
; 
 ? 
;
_space_group_IT_number 14
_symmetry_cell_setting monoclinic
_symmetry_space_group_name_Hall '-P 2yn'
_symmetry_space_group_name_H-M 'P 1 21/n 1'
_atom_sites_solution_hydrogens geom
_atom_sites_solution_primary direct
_atom_sites_solution_secondary difmap
_audit_creation_method SHELXL-97
_audit_update_record
;
2015-08-24 deposited with the CCDC.
2015-11-04 downloaded from the CCDC.
;
_cell_angle_alpha 90.00
_cell_angle_beta 92.146(1)
_cell_angle_gamma 90.00
_cell_formula_units_Z 4
_cell_length_a 13.376(1)
_cell_length_b 10.305(1)
_cell_length_c 23.900(2)
_cell_measurement_reflns_used 3407
_cell_measurement_temperature 296(2)
_cell_measurement_theta_max 22.94
_cell_measurement_theta_min 2.50
_cell_volume 3292.1(5)
_computing_cell_refinement 'Bruker SMART'
_computing_data_collection 'Bruker SMART'
_computing_data_reduction 'Bruker SMART'
_computing_molecular_graphics 'Bruker SHELXTL'
_computing_publication_material 'Bruker SHELXTL'
_computing_structure_refinement 'Bruker SHELXTL'
_computing_structure_solution 'Bruker SHELXTL'
_diffrn_ambient_temperature 296(2)
_diffrn_measured_fraction_theta_full 0.975
_diffrn_measured_fraction_theta_max 0.975
_diffrn_measurement_device_type 'CCD area detector'
_diffrn_measurement_method 'phi and omega scans'
_diffrn_radiation_monochromator graphite
_diffrn_radiation_source 'fine-focus sealed tube'
_diffrn_radiation_type MoK\a
_diffrn_radiation_wavelength 0.71073
_diffrn_reflns_av_R_equivalents 0.0514
_diffrn_reflns_av_sigmaI/netI 0.0694
_diffrn_reflns_limit_h_max 17
_diffrn_reflns_limit_h_min -14
_diffrn_reflns_limit_k_max 12
_diffrn_reflns_limit_k_min -13
_diffrn_reflns_limit_l_max 21
_diffrn_reflns_limit_l_min -31
_diffrn_reflns_number 19630
_diffrn_reflns_theta_full 27.66
_diffrn_reflns_theta_max 27.66
_diffrn_reflns_theta_min 1.71
_exptl_absorpt_coefficient_mu 2.216
_exptl_absorpt_correction_T_max 0.8426
_exptl_absorpt_correction_T_min 0.6911
_exptl_absorpt_correction_type multi-scan
_exptl_absorpt_process_details SADABS
_exptl_crystal_colour colourless
_exptl_crystal_density_diffrn 1.672
_exptl_crystal_density_method 'not measured'
_exptl_crystal_description columnar
_exptl_crystal_F_000 1656
_exptl_crystal_size_max 0.18
_exptl_crystal_size_mid 0.10
_exptl_crystal_size_min 0.08
_refine_diff_density_max 1.531
_refine_diff_density_min -0.667
_refine_diff_density_rms 0.115
_refine_ls_extinction_method none
_refine_ls_goodness_of_fit_ref 1.007
_refine_ls_hydrogen_treatment mixed
_refine_ls_matrix_type full
_refine_ls_number_parameters 474
_refine_ls_number_reflns 7489
_refine_ls_number_restraints 18
_refine_ls_restrained_S_all 1.009
_refine_ls_R_factor_all 0.0828
_refine_ls_R_factor_gt 0.0472
_refine_ls_shift/su_max 0.002
_refine_ls_shift/su_mean 0.000
_refine_ls_structure_factor_coef Fsqd
_refine_ls_weighting_details 'calc w=1/[\s^2^(Fo^2^)+(0.0530P)^2^+3.1688P] where P=(Fo^2^+2Fc^2^)/3'
_refine_ls_weighting_scheme calc
_refine_ls_wR_factor_gt 0.1064
_refine_ls_wR_factor_ref 0.1228
_reflns_number_gt 4954
_reflns_number_total 7489
_reflns_threshold_expression >2sigma(I)
_cod_data_source_file c5ra21607a2.cif
_cod_data_source_block 110715c_0m
_cod_depositor_comments
;
The following automatic conversions were performed:

'_symmetry_cell_setting' value 'Monoclinic' changed to 'monoclinic'
according to
/usr/data/users/saulius/crontab/automatic-downloads/rss-feeds/RSC/lib/dictionaries/cif_core.dic
dictionary named 'cif_core.dic' version 2.4.2 from 2011-04-26.

'_exptl_absorpt_correction_type' value 'Multi-scan' changed to
'multi-scan' according to
/usr/data/users/saulius/crontab/automatic-downloads/rss-feeds/RSC/lib/dictionaries/cif_core.dic
dictionary named 'cif_core.dic' version 2.4.2 from 2011-04-26.

Automatic conversion script
Id: cif_fix_values 3271 2015-04-21 07:52:19Z andrius 
;
_cod_original_cell_volume 3291.9(4)
_cod_original_sg_symbol_H-M P2(1)/n
_cod_database_code 7223171

loop_
_symmetry_equiv_pos_as_xyz
'x, y, z'
'-x+1/2, y+1/2, -z+1/2'
'-x, -y, -z'
'x-1/2, -y-1/2, z-1/2'

loop_
_atom_site_label
_atom_site_type_symbol
_atom_site_fract_x
_atom_site_fract_y
_atom_site_fract_z
_atom_site_U_iso_or_equiv
_atom_site_adp_type
_atom_site_occupancy
_atom_site_symmetry_multiplicity
_atom_site_calc_flag
_atom_site_refinement_flags
C1 C 0.8292(5) 1.2247(5) 0.6771(2) 0.0450(15) Uani 1 1 d .
C2 C 0.8797(5) 1.2583(7) 0.6230(3) 0.0564(17) Uani 1 1 d .
C3 C 0.9360(7) 1.3676(8) 0.6202(4) 0.082(2) Uani 1 1 d .
H3 H 0.9442 1.4240 0.6504 0.099 Uiso 1 1 calc R
C4 C 0.9803(10) 1.3898(12) 0.5700(5) 0.135(5) Uani 1 1 d .
H4 H 1.0193 1.4639 0.5668 0.162 Uiso 1 1 calc R
C5 C 0.9148(6) 1.2088(9) 0.5324(3) 0.073(2) Uani 1 1 d .
C6 C 0.9030(6) 1.1227(10) 0.4831(3) 0.074(2) Uani 1 1 d .
C7 C 0.9539(7) 1.1516(11) 0.4356(4) 0.098(3) Uani 1 1 d .
H7 H 0.9938 1.2253 0.4343 0.118 Uiso 1 1 calc R
C8 C 0.9447(9) 1.0676(14) 0.3891(4) 0.117(5) Uani 1 1 d .
H8 H 0.9784 1.0868 0.3568 0.140 Uiso 1 1 calc R
C9 C 0.8876(8) 0.9597(16) 0.3909(4) 0.123(5) Uani 1 1 d .
H9 H 0.8827 0.9047 0.3601 0.148 Uiso 1 1 calc R
C10 C 0.8368(8) 0.9310(11) 0.4382(4) 0.114(4) Uani 1 1 d .
H10 H 0.7989 0.8555 0.4398 0.137 Uiso 1 1 calc R
C11 C 0.8423(7) 1.0158(12) 0.4841(4) 0.098(3) Uani 1 1 d .
H11 H 0.8047 0.9993 0.5153 0.117 Uiso 1 1 calc R
C12 C 0.5812(5) 0.7833(6) 0.6457(2) 0.0455(15) Uani 1 1 d .
C13 C 0.5053(4) 0.7098(5) 0.6097(2) 0.0396(13) Uani 1 1 d .
C14 C 0.4227(5) 0.7698(6) 0.5860(3) 0.0490(15) Uani 1 1 d .
H14 H 0.4097 0.8574 0.5918 0.059 Uiso 1 1 calc R
C15 C 0.3604(5) 0.6939(7) 0.5533(3) 0.0584(18) Uani 1 1 d .
H15 H 0.3046 0.7323 0.5358 0.070 Uiso 1 1 calc R
C16 C 0.4565(5) 0.5166(6) 0.5719(2) 0.0424(14) Uani 1 1 d .
C17 C 0.4752(5) 0.3769(6) 0.5651(2) 0.0479(15) Uani 1 1 d .
C18 C 0.5585(6) 0.3199(7) 0.5901(3) 0.0620(19) Uani 1 1 d .
H18 H 0.6031 0.3710 0.6112 0.074 Uiso 1 1 calc R
C19 C 0.5779(7) 0.1885(7) 0.5847(3) 0.076(2) Uani 1 1 d .
H19 H 0.6360 0.1519 0.6005 0.091 Uiso 1 1 calc R
C20 C 0.5090(7) 0.1137(7) 0.5554(3) 0.073(2) Uani 1 1 d .
H20 H 0.5200 0.0249 0.5525 0.088 Uiso 1 1 calc R
C21 C 0.4246(7) 0.1661(7) 0.5306(3) 0.075(2) Uani 1 1 d .
H21 H 0.3790 0.1139 0.5107 0.090 Uiso 1 1 calc R
C22 C 0.4084(6) 0.2975(6) 0.5354(3) 0.0602(18) Uani 1 1 d .
H22 H 0.3514 0.3339 0.5183 0.072 Uiso 1 1 calc R
C23 C 0.9045(4) 0.6884(5) 0.7444(2) 0.0398(13) Uani 1 1 d .
C24 C 1.0042(4) 0.7263(6) 0.7719(2) 0.0409(13) Uani 1 1 d .
C25 C 1.0652(5) 0.6347(7) 0.7969(3) 0.0551(17) Uani 1 1 d .
H25 H 1.0494 0.5468 0.7964 0.066 Uiso 1 1 calc R
C26 C 1.1518(5) 0.6819(9) 0.8230(3) 0.067(2) Uani 1 1 d .
H26 H 1.1940 0.6232 0.8416 0.080 Uiso 1 1 calc R
C27 C 1.1160(5) 0.8849(7) 0.7964(3) 0.0518(16) Uani 1 1 d .
C28 C 1.1457(5) 1.0248(7) 0.7937(3) 0.0578(19) Uani 1 1 d .
C29 C 1.2331(6) 1.0652(9) 0.8209(4) 0.088(3) Uani 1 1 d .
H29 H 1.2735 1.0071 0.8411 0.105 Uiso 1 1 calc R
C30 C 1.2597(7) 1.1992(11) 0.8168(4) 0.099(4) Uani 1 1 d .
H30 H 1.3189 1.2282 0.8343 0.119 Uiso 1 1 calc R
C31 C 1.1994(9) 1.2862(10) 0.7876(5) 0.104(4) Uani 1 1 d .
H31 H 1.2170 1.3733 0.7858 0.124 Uiso 1 1 calc R
C32 C 1.1164(7) 1.2438(8) 0.7624(3) 0.085(3) Uani 1 1 d .
H32 H 1.0751 1.3020 0.7428 0.102 Uiso 1 1 calc R
C33 C 1.0895(6) 1.1144(8) 0.7645(3) 0.071(2) Uani 1 1 d .
H33 H 1.0312 1.0874 0.7455 0.085 Uiso 1 1 calc R
Tb1 Tb 0.72452(2) 0.92166(2) 0.711620(11) 0.03909(11) Uani 1 1 d .
N1 N 0.8693(4) 1.1773(5) 0.5792(2) 0.0534(14) Uani 1 1 d .
N2 N 0.9710(7) 1.3135(11) 0.5268(4) 0.122(3) Uani 1 1 d .
N3 N 0.5227(4) 0.5845(4) 0.6029(2) 0.0420(11) Uani 1 1 d .
N4 N 0.3756(4) 0.5681(5) 0.5455(2) 0.0591(15) Uani 1 1 d .
N5 N 1.0285(4) 0.8519(5) 0.7722(2) 0.0429(12) Uani 1 1 d .
N6 N 1.1780(4) 0.8050(7) 0.8229(2) 0.0660(17) Uani 1 1 d .
O1 O 0.7785(4) 1.1239(4) 0.67759(18) 0.0649(14) Uani 1 1 d .
O2 O 0.8408(3) 1.3022(4) 0.71584(19) 0.0578(12) Uani 1 1 d .
O3 O 0.5679(3) 0.9015(4) 0.65476(18) 0.0541(11) Uani 1 1 d .
O4 O 0.6563(3) 0.7239(4) 0.66544(19) 0.0586(12) Uani 1 1 d .
O5 O 0.8547(3) 0.7749(4) 0.72009(17) 0.0489(10) Uani 1 1 d .
O6 O 0.8800(3) 0.5715(4) 0.74691(19) 0.0539(11) Uani 1 1 d .
O7 O 0.8384(3) 0.9898(4) 0.78398(19) 0.0586(12) Uani 1 1 d D
O8 O 0.7858(5) 0.9139(4) 0.61923(19) 0.0684(14) Uani 1 1 d D
O9 O 0.2641(9) 0.4857(14) 0.4406(5) 0.229(5) Uani 1 1 d U
O10 O 0.1816(13) 0.3372(16) 0.4046(9) 0.124(8) Uani 0.453(19) 1 d PU
O10' O 0.1696(9) 0.2740(13) 0.4582(7) 0.120(7) Uani 0.547(19) 1 d P
H8C H 0.788(6) 0.996(3) 0.601(3) 0.113(16) Uiso 1 1 d D
H7C H 0.843(6) 1.069(4) 0.805(3) 0.113(16) Uiso 1 1 d D
H8D H 0.796(6) 0.851(5) 0.591(2) 0.113(16) Uiso 1 1 d D
H7D H 0.896(4) 0.942(6) 0.798(3) 0.113(16) Uiso 1 1 d D

loop_
_atom_site_aniso_label
_atom_site_aniso_U_11
_atom_site_aniso_U_22
_atom_site_aniso_U_33
_atom_site_aniso_U_23
_atom_site_aniso_U_13
_atom_site_aniso_U_12
C1 0.065(4) 0.024(3) 0.046(4) 0.000(2) -0.004(3) 0.001(3)
C2 0.053(4) 0.052(4) 0.064(5) 0.014(3) 0.006(3) -0.003(3)
C3 0.101(7) 0.066(5) 0.081(6) 0.009(4) 0.016(5) -0.018(5)
C4 0.158(11) 0.132(11) 0.116(10) 0.030(8) 0.022(9) -0.078(9)
C5 0.067(5) 0.093(6) 0.061(5) 0.023(4) 0.008(4) 0.005(5)
C6 0.055(5) 0.129(8) 0.038(4) 0.017(4) 0.004(4) 0.021(5)
C7 0.089(7) 0.147(9) 0.059(6) 0.011(6) 0.018(5) 0.041(6)
C8 0.094(8) 0.203(15) 0.055(6) 0.026(8) 0.023(6) 0.079(9)
C9 0.085(8) 0.228(16) 0.056(6) -0.032(8) -0.009(6) 0.054(8)
C10 0.103(7) 0.188(13) 0.052(5) -0.030(6) 0.001(5) 0.009(7)
C11 0.077(6) 0.167(10) 0.049(5) -0.012(6) -0.002(4) 0.005(7)
C12 0.058(4) 0.031(3) 0.046(4) 0.009(3) -0.013(3) -0.006(3)
C13 0.047(3) 0.035(3) 0.036(3) 0.005(2) -0.005(3) -0.004(3)
C14 0.058(4) 0.040(3) 0.049(4) -0.003(3) -0.005(3) 0.001(3)
C15 0.054(4) 0.052(4) 0.068(5) -0.002(3) -0.018(3) 0.004(3)
C16 0.050(4) 0.038(3) 0.039(3) -0.005(3) 0.001(3) -0.006(3)
C17 0.068(4) 0.037(3) 0.038(3) -0.004(3) 0.006(3) -0.006(3)
C18 0.095(6) 0.044(4) 0.046(4) -0.010(3) -0.019(4) 0.008(4)
C19 0.134(7) 0.049(4) 0.044(4) -0.004(3) -0.020(4) 0.018(4)
C20 0.130(8) 0.040(4) 0.050(4) -0.005(3) 0.011(5) -0.004(4)
C21 0.091(6) 0.048(4) 0.085(6) -0.019(4) 0.002(5) -0.014(4)
C22 0.066(5) 0.047(4) 0.067(5) -0.013(3) 0.006(4) -0.003(3)
C23 0.047(4) 0.031(3) 0.041(3) -0.003(2) -0.003(3) -0.002(3)
C24 0.043(3) 0.042(3) 0.038(3) -0.002(2) -0.001(3) -0.003(3)
C25 0.052(4) 0.048(4) 0.065(4) 0.011(3) -0.002(3) 0.001(3)
C26 0.057(5) 0.087(6) 0.057(5) 0.004(4) -0.005(4) 0.017(4)
C27 0.047(4) 0.060(4) 0.049(4) -0.016(3) 0.008(3) -0.007(3)
C28 0.049(4) 0.070(5) 0.055(4) -0.029(4) 0.015(3) -0.026(4)
C29 0.070(5) 0.110(8) 0.084(6) -0.044(5) 0.012(5) -0.036(5)
C30 0.084(7) 0.111(8) 0.105(8) -0.062(6) 0.027(6) -0.061(6)
C31 0.124(9) 0.078(7) 0.113(9) -0.032(6) 0.054(7) -0.041(7)
C32 0.113(7) 0.066(5) 0.078(6) -0.016(4) 0.031(5) -0.036(5)
C33 0.081(6) 0.072(5) 0.060(5) -0.012(4) 0.021(4) -0.030(4)
Tb1 0.05099(19) 0.02179(14) 0.04361(17) 0.00381(12) -0.00990(12) -0.00220(12)
N1 0.059(3) 0.058(3) 0.043(3) 0.002(3) 0.002(3) 0.004(3)
N2 0.146(8) 0.145(9) 0.076(6) 0.012(5) 0.026(6) -0.062(7)
N3 0.051(3) 0.033(3) 0.042(3) 0.001(2) -0.003(2) -0.003(2)
N4 0.064(4) 0.051(4) 0.061(4) -0.008(3) -0.012(3) -0.005(3)
N5 0.043(3) 0.039(3) 0.047(3) -0.009(2) 0.002(2) -0.007(2)
N6 0.054(4) 0.086(5) 0.058(4) -0.006(3) -0.006(3) -0.010(3)
O1 0.109(4) 0.036(2) 0.050(3) 0.001(2) 0.006(3) -0.024(3)
O2 0.068(3) 0.037(2) 0.069(3) -0.015(2) 0.009(2) -0.007(2)
O3 0.067(3) 0.032(2) 0.062(3) -0.0054(19) -0.019(2) -0.002(2)
O4 0.062(3) 0.029(2) 0.082(3) 0.011(2) -0.033(2) -0.004(2)
O5 0.052(3) 0.033(2) 0.061(3) -0.0023(19) -0.012(2) 0.0026(19)
O6 0.059(3) 0.031(2) 0.072(3) -0.0038(19) -0.002(2) -0.004(2)
O7 0.067(3) 0.038(3) 0.069(3) -0.017(2) -0.026(2) 0.011(2)
O8 0.116(4) 0.041(3) 0.050(3) -0.006(2) 0.013(3) 0.001(3)
O9 0.221(8) 0.226(8) 0.238(8) 0.006(7) -0.037(7) 0.019(7)
O10 0.151(11) 0.093(10) 0.130(12) -0.023(7) 0.039(8) 0.000(7)
O10' 0.120(10) 0.103(11) 0.140(15) -0.064(10) 0.044(9) -0.029(8)

loop_
_atom_type_symbol
_atom_type_description
_atom_type_scat_dispersion_real
_atom_type_scat_dispersion_imag
_atom_type_scat_source
C C 0.0033 0.0016 'International Tables Vol C Tables 4.2.6.8 and 6.1.1.4'
H H 0.0000 0.0000 'International Tables Vol C Tables 4.2.6.8 and 6.1.1.4'
N N 0.0061 0.0033 'International Tables Vol C Tables 4.2.6.8 and 6.1.1.4'
O O 0.0106 0.0060 'International Tables Vol C Tables 4.2.6.8 and 6.1.1.4'
Tb Tb -0.1723 4.1537 'International Tables Vol C Tables 4.2.6.8 and 6.1.1.4'

loop_
_geom_angle_atom_site_label_1
_geom_angle_atom_site_label_2
_geom_angle_atom_site_label_3
_geom_angle
_geom_angle_site_symmetry_1
_geom_angle_site_symmetry_3
O2 C1 O1 126.1(6) . .
O2 C1 C2 116.5(6) . .
O1 C1 C2 117.4(5) . .
N1 C2 C3 121.3(7) . .
N1 C2 C1 119.0(6) . .
C3 C2 C1 119.7(7) . .
C2 C3 C4 116.0(9) . .
C2 C3 H3 122.0 . .
C4 C3 H3 122.0 . .
N2 C4 C3 124.1(10) . .
N2 C4 H4 118.0 . .
C3 C4 H4 118.0 . .
N2 C5 N1 124.2(8) . .
N2 C5 C6 116.8(8) . .
N1 C5 C6 119.0(8) . .
C11 C6 C7 120.0(9) . .
C11 C6 C5 120.9(7) . .
C7 C6 C5 119.0(9) . .
C6 C7 C8 119.0(11) . .
C6 C7 H7 120.5 . .
C8 C7 H7 120.5 . .
C9 C8 C7 120.8(11) . .
C9 C8 H8 119.6 . .
C7 C8 H8 119.6 . .
C8 C9 C10 120.1(12) . .
C8 C9 H9 119.9 . .
C10 C9 H9 119.9 . .
C9 C10 C11 119.8(12) . .
C9 C10 H10 120.1 . .
C11 C10 H10 120.1 . .
C6 C11 C10 120.1(10) . .
C6 C11 H11 120.0 . .
C10 C11 H11 120.0 . .
O3 C12 O4 121.8(5) . .
O3 C12 C13 119.4(5) . .
O4 C12 C13 118.8(5) . .
O3 C12 Tb1 60.6(3) . .
O4 C12 Tb1 61.2(3) . .
C13 C12 Tb1 179.2(4) . .
N3 C13 C14 122.1(5) . .
N3 C13 C12 116.3(5) . .
C14 C13 C12 121.6(5) . .
C15 C14 C13 116.3(6) . .
C15 C14 H14 121.8 . .
C13 C14 H14 121.8 . .
N4 C15 C14 123.2(6) . .
N4 C15 H15 118.4 . .
C14 C15 H15 118.4 . .
N3 C16 N4 124.2(5) . .
N3 C16 C17 117.6(5) . .
N4 C16 C17 118.2(5) . .
C18 C17 C22 117.8(6) . .
C18 C17 C16 120.5(6) . .
C22 C17 C16 121.7(6) . .
C17 C18 C19 121.8(7) . .
C17 C18 H18 119.1 . .
C19 C18 H18 119.1 . .
C20 C19 C18 118.1(8) . .
C20 C19 H19 120.9 . .
C18 C19 H19 120.9 . .
C21 C20 C19 121.8(7) . .
C21 C20 H20 119.1 . .
C19 C20 H20 119.1 . .
C20 C21 C22 118.8(7) . .
C20 C21 H21 120.6 . .
C22 C21 H21 120.6 . .
C21 C22 C17 121.5(7) . .
C21 C22 H22 119.2 . .
C17 C22 H22 119.2 . .
O5 C23 O6 125.2(5) . .
O5 C23 C24 117.7(5) . .
O6 C23 C24 117.1(5) . .
N5 C24 C25 121.7(6) . .
N5 C24 C23 117.6(5) . .
C25 C24 C23 120.7(5) . .
C24 C25 C26 115.4(7) . .
C24 C25 H25 122.3 . .
C26 C25 H25 122.3 . .
N6 C26 C25 123.9(7) . .
N6 C26 H26 118.1 . .
C25 C26 H26 118.1 . .
N6 C27 N5 125.3(6) . .
N6 C27 C28 117.5(6) . .
N5 C27 C28 117.2(6) . .
C33 C28 C29 118.5(8) . .
C33 C28 C27 122.1(6) . .
C29 C28 C27 119.4(8) . .
C28 C29 C30 117.9(10) . .
C28 C29 H29 121.0 . .
C30 C29 H29 121.0 . .
C31 C30 C29 121.3(9) . .
C31 C30 H30 119.3 . .
C29 C30 H30 119.3 . .
C32 C31 C30 118.9(9) . .
C32 C31 H31 120.5 . .
C30 C31 H31 120.5 . .
C31 C32 C33 121.2(10) . .
C31 C32 H32 119.4 . .
C33 C32 H32 119.4 . .
C28 C33 C32 122.1(8) . .
C28 C33 H33 118.9 . .
C32 C33 H33 118.9 . .
O5 Tb1 O2 83.73(15) . 2_646
O5 Tb1 O6 149.25(15) . 2_656
O2 Tb1 O6 77.60(15) 2_646 2_656
O5 Tb1 O1 111.65(17) . .
O2 Tb1 O1 148.60(16) 2_646 .
O6 Tb1 O1 75.97(16) 2_656 .
O5 Tb1 O7 70.62(14) . .
O2 Tb1 O7 82.04(17) 2_646 .
O6 Tb1 O7 82.66(16) 2_656 .
O1 Tb1 O7 78.06(17) . .
O5 Tb1 O8 77.01(17) . .
O2 Tb1 O8 145.58(15) 2_646 .
O6 Tb1 O8 130.44(16) 2_656 .
O1 Tb1 O8 65.82(16) . .
O7 Tb1 O8 116.90(19) . .
O5 Tb1 O3 128.02(14) . .
O2 Tb1 O3 91.80(16) 2_646 .
O6 Tb1 O3 77.24(15) 2_656 .
O1 Tb1 O3 98.58(16) . .
O7 Tb1 O3 159.82(15) . .
O8 Tb1 O3 78.50(18) . .
O5 Tb1 O4 76.35(14) . .
O2 Tb1 O4 75.75(16) 2_646 .
O6 Tb1 O4 121.23(15) 2_656 .
O1 Tb1 O4 133.29(15) . .
O7 Tb1 O4 141.82(14) . .
O8 Tb1 O4 72.14(17) . .
O3 Tb1 O4 52.62(13) . .
O5 Tb1 C12 102.25(16) . .
O2 Tb1 C12 83.26(17) 2_646 .
O6 Tb1 C12 99.59(17) 2_656 .
O1 Tb1 C12 117.63(16) . .
O7 Tb1 C12 164.28(17) . .
O8 Tb1 C12 73.48(19) . .
O3 Tb1 C12 26.27(14) . .
O4 Tb1 C12 26.35(14) . .
C5 N1 C2 117.8(7) . .
C4 N2 C5 116.7(9) . .
C13 N3 C16 117.8(5) . .
C15 N4 C16 116.4(5) . .
C27 N5 C24 117.4(5) . .
C27 N6 C26 116.2(6) . .
C1 O1 Tb1 156.5(4) . .
C1 O2 Tb1 150.1(4) . 2_656
C12 O3 Tb1 93.2(4) . .
C12 O4 Tb1 92.5(3) . .
C23 O5 Tb1 154.0(4) . .
C23 O6 Tb1 145.3(4) . 2_646
Tb1 O7 H7C 132(4) . .
Tb1 O7 H7D 126(4) . .
H7C O7 H7D 103(3) . .
Tb1 O8 H8C 115(4) . .
Tb1 O8 H8D 138(4) . .
H8C O8 H8D 106(3) . .

loop_
_geom_bond_atom_site_label_1
_geom_bond_atom_site_label_2
_geom_bond_distance
_geom_bond_site_symmetry_2
C1 O2 1.229(7) .
C1 O1 1.241(7) .
C1 C2 1.520(9) .
C2 N1 1.341(9) .
C2 C3 1.358(10) .
C3 C4 1.376(13) .
C3 H3 0.9300 .
C4 N2 1.300(14) .
C4 H4 0.9300 .
C5 N2 1.325(11) .
C5 N1 1.333(9) .
C5 C6 1.480(12) .
C6 C11 1.369(13) .
C6 C7 1.377(11) .
C7 C8 1.410(15) .
C7 H7 0.9300 .
C8 C9 1.351(15) .
C8 H8 0.9300 .
C9 C10 1.372(14) .
C9 H9 0.9300 .
C10 C11 1.402(12) .
C10 H10 0.9300 .
C11 H11 0.9300 .
C12 O3 1.251(7) .
C12 O4 1.254(7) .
C12 C13 1.509(8) .
C12 Tb1 2.823(6) .
C13 N3 1.323(7) .
C13 C14 1.371(8) .
C14 C15 1.366(8) .
C14 H14 0.9300 .
C15 N4 1.327(8) .
C15 H15 0.9300 .
C16 N3 1.332(7) .
C16 N4 1.342(8) .
C16 C17 1.471(8) .
C17 C18 1.377(9) .
C17 C22 1.387(9) .
C18 C19 1.386(9) .
C18 H18 0.9300 .
C19 C20 1.373(11) .
C19 H19 0.9300 .
C20 C21 1.367(11) .
C20 H20 0.9300 .
C21 C22 1.377(9) .
C21 H21 0.9300 .
C22 H22 0.9300 .
C23 O5 1.243(6) .
C23 O6 1.251(6) .
C23 C24 1.515(8) .
C24 N5 1.334(7) .
C24 C25 1.371(8) .
C25 C26 1.383(10) .
C25 H25 0.9300 .
C26 N6 1.316(9) .
C26 H26 0.9300 .
C27 N6 1.314(9) .
C27 N5 1.331(7) .
C27 C28 1.497(10) .
C28 C33 1.365(11) .
C28 C29 1.380(10) .
C29 C30 1.430(12) .
C29 H29 0.9300 .
C30 C31 1.378(13) .
C30 H30 0.9300 .
C31 C32 1.318(12) .
C31 H31 0.9300 .
C32 C33 1.383(10) .
C32 H32 0.9300 .
C33 H33 0.9300 .
Tb1 O5 2.310(4) .
Tb1 O2 2.323(4) 2_646
Tb1 O6 2.329(4) 2_656
Tb1 O1 2.360(4) .
Tb1 O7 2.368(4) .
Tb1 O8 2.385(5) .
Tb1 O3 2.462(4) .
Tb1 O4 2.476(4) .
O2 Tb1 2.323(4) 2_656
O6 Tb1 2.329(4) 2_646
O7 H7C 0.96(2) .
O7 H7D 0.97(2) .
O8 H8C 0.96(2) .
O8 H8D 0.95(2) .
O10 O10' 1.45(2) .
